data_4504127
loop_
_publ_author_name
'Fu, Ruibiao'
'Hu, Shengmin'
'Wu, Xintao'

_publ_section_title
;
 Mix-Solvothermal Syntheses, Characterization, and Properties of New Zinc
 Diphosphonates with Zn&#x2212;O&#x2212;P Chains, Layers, and 3D
 Frameworks
;
_journal_issue 6
_journal_name_full 'Crystal Growth &amp; Design'
_journal_page_first 1134
_journal_paper_doi 10.1021/cg060833m
_journal_volume 7
_journal_year 2007
_chemical_formula_sum 'C4 H10 Cl K O6 P2 Zn'
_chemical_formula_weight 355.98
_chemical_name_systematic
; 
 ? 
;
_space_group_IT_number 14
_symmetry_cell_setting monoclinic
_symmetry_space_group_name_Hall '-P 2ybc'
_symmetry_space_group_name_H-M 'P 1 21/c 1'
_atom_sites_solution_hydrogens geom
_atom_sites_solution_primary direct
_atom_sites_solution_secondary difmap
_audit_creation_method SHELXL-97
_cell_angle_alpha 90.00
_cell_angle_beta 95.037(5)
_cell_angle_gamma 90.00
_cell_formula_units_Z 4
_cell_length_a 13.9243(12)
_cell_length_b 8.9409(7)
_cell_length_c 8.9821(8)
_cell_measurement_reflns_used 3135
_cell_measurement_temperature 130.15
_cell_measurement_theta_max 27.4835
_cell_measurement_theta_min 3.2232
_cell_volume 1113.92(16)
_computing_cell_refinement 'Bruker XSCANS'
_computing_data_collection 'Bruker XSCANS'
_computing_data_reduction 'Bruker SHELXTL'
_computing_molecular_graphics 'Bruker SHELXTL'
_computing_publication_material 'Bruker SHELXTL'
_computing_structure_refinement 'SHELXL-97 (Sheldrick, 1997)'
_computing_structure_solution 'SHELXS-97 (Sheldrick, 1990)'
_diffrn_ambient_temperature 130.15
_diffrn_measured_fraction_theta_full 0.990
_diffrn_measured_fraction_theta_max 0.990
_diffrn_measurement_device_type 'Bruker P4'
_diffrn_measurement_method '\w scans'
_diffrn_radiation_monochromator graphite
_diffrn_radiation_source 'Rotating Anode'
_diffrn_radiation_type MoK\a
_diffrn_radiation_wavelength 0.71073
_diffrn_reflns_av_R_equivalents 0.0230
_diffrn_reflns_av_sigmaI/netI 0.0228
_diffrn_reflns_limit_h_max 17
_diffrn_reflns_limit_h_min -18
_diffrn_reflns_limit_k_max 9
_diffrn_reflns_limit_k_min -11
_diffrn_reflns_limit_l_max 11
_diffrn_reflns_limit_l_min -11
_diffrn_reflns_number 8195
_diffrn_reflns_theta_full 27.48
_diffrn_reflns_theta_max 27.48
_diffrn_reflns_theta_min 3.22
_exptl_absorpt_coefficient_mu 3.108
_exptl_absorpt_correction_T_max 1.0000
_exptl_absorpt_correction_T_min 0.5390
_exptl_absorpt_correction_type multi-scan
_exptl_crystal_colour colorless
_exptl_crystal_density_diffrn 2.123
_exptl_crystal_density_method 'not measured'
_exptl_crystal_description prism
_exptl_crystal_F_000 712
_exptl_crystal_size_max 0.5500
_exptl_crystal_size_mid 0.2000
_exptl_crystal_size_min 0.2000
_refine_diff_density_max 0.556
_refine_diff_density_min -0.459
_refine_diff_density_rms 0.083
_refine_ls_extinction_method none
_refine_ls_goodness_of_fit_ref 1.100
_refine_ls_hydrogen_treatment mixed
_refine_ls_matrix_type full
_refine_ls_number_parameters 176
_refine_ls_number_reflns 2534
_refine_ls_number_restraints 0
_refine_ls_restrained_S_all 1.100
_refine_ls_R_factor_all 0.0237
_refine_ls_R_factor_gt 0.0221
_refine_ls_shift/su_max 0.001
_refine_ls_shift/su_mean 0.000
_refine_ls_structure_factor_coef Fsqd
_refine_ls_weighting_details 'calc w=1/[\s^2^(Fo^2^)+(0.0175P)^2^+1.7187P] where P=(Fo^2^+2Fc^2^)/3'
_refine_ls_weighting_scheme calc
_refine_ls_wR_factor_gt 0.0532
_refine_ls_wR_factor_ref 0.0538
_reflns_number_gt 2401
_reflns_number_total 2534
_reflns_threshold_expression >2sigma(I)
_cod_data_source_file cg060833mrom20061123_040212.cif
_cod_data_source_block 7
_cod_depositor_comments
;
The following automatic conversions were performed:

'_symmetry_cell_setting' value 'Monoclinic' changed to 'monoclinic'
according to /home/saulius/struct/CIF-dictionaries/cif_core.dic
dictionary named 'cif_core.dic' version 2.4.1 from
2010-06-29.

'_exptl_absorpt_correction_type' value 'Multi-scan'
changed to 'multi-scan' according to
/home/saulius/struct/CIF-dictionaries/cif_core.dic dictionary named
'cif_core.dic' version 2.4.1 from 2010-06-29.

Automatic conversion script
Id: cif_fix_values 1715 2011-07-08 13:25:40Z adriana 
;
_cod_original_sg_symbol_H-M P2(1)/c
_cod_database_code 4504127

loop_
_symmetry_equiv_pos_as_xyz
'x, y, z'
'-x, y+1/2, -z+1/2'
'-x, -y, -z'
'x, -y-1/2, z-1/2'

loop_
_atom_site_label
_atom_site_type_symbol
_atom_site_fract_x
_atom_site_fract_y
_atom_site_fract_z
_atom_site_U_iso_or_equiv
_atom_site_adp_type
_atom_site_occupancy
_atom_site_symmetry_multiplicity
_atom_site_calc_flag
Zn1 Zn 0.797321(16) 0.14885(3) 0.96582(2) 0.00631(7) Uani 1 1 d
K1 K 0.95958(3) -0.49411(5) 0.73330(5) 0.01247(10) Uani 1 1 d
Cl1 Cl 0.92342(4) 0.30203(6) 1.01709(6) 0.01457(11) Uani 1 1 d
P1 P 0.81804(3) -0.17672(6) 0.81614(5) 0.00572(11) Uani 1 1 d
P2 P 0.68173(4) 0.37239(6) 0.76076(5) 0.00608(11) Uani 1 1 d
O1 O 0.85406(10) -0.03733(17) 0.89990(16) 0.0101(3) Uani 1 1 d
O2 O 0.88723(10) -0.20610(17) 0.68961(16) 0.0093(3) Uani 1 1 d
H1 H 0.870(3) -0.194(4) 0.598(4) 0.047(10) Uiso 1 1 d
O3 O 0.82056(10) -0.31466(16) 0.91586(15) 0.0086(3) Uani 1 1 d
O4 O 0.69383(10) 0.21711(17) 0.82694(17) 0.0120(3) Uani 1 1 d
O5 O 0.68217(12) 0.49042(19) 0.88965(17) 0.0126(3) Uani 1 1 d
H2 H 0.721(2) 0.540(4) 0.894(3) 0.024(9) Uiso 1 1 d
O6 O 0.75659(10) 0.41848(17) 0.65682(16) 0.0105(3) Uani 1 1 d
C1 C 0.69956(14) -0.1547(2) 0.7231(2) 0.0095(4) Uani 1 1 d
H3 H 0.7010(19) -0.069(3) 0.657(3) 0.015(7) Uiso 1 1 d
H4 H 0.686(2) -0.244(3) 0.651(3) 0.019(7) Uiso 1 1 d
C2 C 0.61760(14) -0.1403(2) 0.8253(2) 0.0093(4) Uani 1 1 d
H5 H 0.6237(19) -0.044(3) 0.877(3) 0.017(7) Uiso 1 1 d
H6 H 0.6211(19) -0.225(3) 0.899(3) 0.016(7) Uiso 1 1 d
C3 C 0.48080(15) 0.3582(3) 0.7646(2) 0.0115(4) Uani 1 1 d
H7 H 0.481(2) 0.436(4) 0.840(3) 0.025(8) Uiso 1 1 d
H8 H 0.488(2) 0.266(4) 0.821(3) 0.024(8) Uiso 1 1 d
C4 C 0.56326(14) 0.3814(3) 0.6652(2) 0.0093(4) Uani 1 1 d
H9 H 0.5628(18) 0.303(3) 0.587(3) 0.012(6) Uiso 1 1 d
H10 H 0.5589(19) 0.476(3) 0.617(3) 0.017(7) Uiso 1 1 d

loop_
_atom_site_aniso_label
_atom_site_aniso_U_11
_atom_site_aniso_U_22
_atom_site_aniso_U_33
_atom_site_aniso_U_23
_atom_site_aniso_U_13
_atom_site_aniso_U_12
Zn1 0.00600(12) 0.00599(13) 0.00684(11) 0.00030(8) 0.00009(8) 0.00053(8)
K1 0.0108(2) 0.0103(2) 0.0159(2) -0.00246(17) -0.00114(16) 0.00151(16)
Cl1 0.0122(2) 0.0147(3) 0.0160(2) 0.0018(2) -0.00284(18) -0.00694(19)
P1 0.0050(2) 0.0066(2) 0.0055(2) 0.00022(18) 0.00019(17) 0.00038(17)
P2 0.0050(2) 0.0067(3) 0.0063(2) 0.00005(18) -0.00043(17) -0.00033(17)
O1 0.0094(7) 0.0080(7) 0.0130(7) -0.0025(6) 0.0008(5) 0.0004(5)
O2 0.0066(7) 0.0143(8) 0.0070(7) -0.0006(6) 0.0000(5) 0.0025(5)
O3 0.0093(7) 0.0090(7) 0.0074(6) 0.0018(6) -0.0009(5) -0.0014(5)
O4 0.0100(7) 0.0083(8) 0.0164(7) 0.0030(6) -0.0054(6) -0.0004(5)
O5 0.0114(7) 0.0144(8) 0.0129(7) -0.0060(6) 0.0049(6) -0.0068(6)
O6 0.0086(7) 0.0144(8) 0.0088(7) -0.0013(6) 0.0017(5) -0.0015(6)
C1 0.0067(9) 0.0141(11) 0.0076(9) 0.0006(8) -0.0008(7) 0.0015(7)
C2 0.0069(9) 0.0127(11) 0.0084(9) -0.0022(8) 0.0011(7) 0.0001(7)
C3 0.0063(9) 0.0185(12) 0.0096(9) 0.0023(9) -0.0003(7) -0.0014(8)
C4 0.0065(9) 0.0136(11) 0.0077(9) 0.0019(8) 0.0002(7) 0.0008(8)

loop_
_atom_type_symbol
_atom_type_description
_atom_type_scat_dispersion_real
_atom_type_scat_dispersion_imag
_atom_type_scat_source
C C 0.0033 0.0016 'International Tables Vol C Tables 4.2.6.8 and 6.1.1.4'
H H 0.0000 0.0000 'International Tables Vol C Tables 4.2.6.8 and 6.1.1.4'
O O 0.0106 0.0060 'International Tables Vol C Tables 4.2.6.8 and 6.1.1.4'
P P 0.1023 0.0942 'International Tables Vol C Tables 4.2.6.8 and 6.1.1.4'
Zn Zn 0.2839 1.4301 'International Tables Vol C Tables 4.2.6.8 and 6.1.1.4'
K K 0.2009 0.2494 'International Tables Vol C Tables 4.2.6.8 and 6.1.1.4'
Cl Cl 0.1484 0.1585 'International Tables Vol C Tables 4.2.6.8 and 6.1.1.4'

loop_
_geom_angle_atom_site_label_1
_geom_angle_atom_site_label_2
_geom_angle_atom_site_label_3
_geom_angle
_geom_angle_site_symmetry_1
_geom_angle_site_symmetry_3
O4 Zn1 O6 114.21(6) . 4_566
O4 Zn1 O1 111.94(6) . .
O6 Zn1 O1 99.21(6) 4_566 .
O4 Zn1 Cl1 117.94(5) . .
O6 Zn1 Cl1 106.92(5) 4_566 .
O1 Zn1 Cl1 104.60(5) . .
O4 Zn1 K1 172.08(5) . 4_556
O6 Zn1 K1 59.01(4) 4_566 4_556
O1 Zn1 K1 67.13(4) . 4_556
Cl1 Zn1 K1 69.382(17) . 4_556
O2 K1 O2 153.04(4) . 2_746
O2 K1 O6 83.38(4) . 1_545
O2 K1 O6 123.55(5) 2_746 1_545
O2 K1 O1 112.42(4) . 2_746
O2 K1 O1 50.24(4) 2_746 2_746
O6 K1 O1 136.23(4) 1_545 2_746
O2 K1 O3 50.10(4) . .
O2 K1 O3 134.10(4) 2_746 .
O6 K1 O3 68.29(4) 1_545 .
O1 K1 O3 152.71(4) 2_746 .
O2 K1 Cl1 75.80(3) . 3_757
O2 K1 Cl1 82.12(3) 2_746 3_757
O6 K1 Cl1 137.02(3) 1_545 3_757
O1 K1 Cl1 86.70(3) 2_746 3_757
O3 K1 Cl1 69.49(3) . 3_757
O2 K1 Cl1 123.91(3) . 1_545
O2 K1 Cl1 66.51(3) 2_746 1_545
O6 K1 Cl1 79.68(3) 1_545 1_545
O1 K1 Cl1 116.66(3) 2_746 1_545
O3 K1 Cl1 74.00(3) . 1_545
Cl1 K1 Cl1 81.503(19) 3_757 1_545
O2 K1 O1 70.05(4) . 4
O2 K1 O1 123.02(4) 2_746 4
O6 K1 O1 57.28(4) 1_545 4
O1 K1 O1 88.87(4) 2_746 4
O3 K1 O1 101.03(4) . 4
Cl1 K1 O1 140.77(3) 3_757 4
Cl1 K1 O1 134.07(3) 1_545 4
O2 K1 Cl1 129.73(4) . 4
O2 K1 Cl1 70.94(3) 2_746 4
O6 K1 Cl1 63.89(3) 1_545 4
O1 K1 Cl1 75.79(3) 2_746 4
O3 K1 Cl1 131.16(3) . 4
Cl1 K1 Cl1 153.048(19) 3_757 4
Cl1 K1 Cl1 88.161(14) 1_545 4
O1 K1 Cl1 60.37(3) 4 4
O2 K1 Zn1 93.80(3) . 4
O2 K1 Zn1 109.21(3) 2_746 4
O6 K1 Zn1 34.43(3) 1_545 4
O1 K1 Zn1 102.08(3) 2_746 4
O3 K1 Zn1 100.11(3) . 4
Cl1 K1 Zn1 168.478(19) 3_757 4
Cl1 K1 Zn1 100.779(17) 1_545 4
O1 K1 Zn1 33.92(3) 4 4
Cl1 K1 Zn1 38.368(11) 4 4
O2 K1 P1 135.64(3) . 2_746
O2 K1 P1 25.65(3) 2_746 2_746
O6 K1 P1 132.37(3) 1_545 2_746
O1 K1 P1 24.83(3) 2_746 2_746
O3 K1 P1 153.51(3) . 2_746
Cl1 K1 P1 86.442(17) 3_757 2_746
Cl1 K1 P1 92.146(17) 1_545 2_746
O1 K1 P1 104.71(3) 4 2_746
Cl1 K1 P1 69.054(15) 4 2_746
Zn1 K1 P1 104.674(16) 4 2_746
O2 K1 P1 24.98(3) . .
O2 K1 P1 151.65(3) 2_746 .
O6 K1 P1 74.00(3) 1_545 .
O1 K1 P1 134.72(3) 2_746 .
O3 K1 P1 25.13(3) . .
Cl1 K1 P1 71.330(16) 3_757 .
Cl1 K1 P1 99.085(18) 1_545 .
O1 K1 P1 84.81(3) 4 .
Cl1 K1 P1 135.210(18) 4 .
Zn1 K1 P1 97.148(15) 4 .
P1 K1 P1 153.116(19) 2_746 .
Zn1 Cl1 K1 145.39(2) . 3_757
Zn1 Cl1 K1 111.00(2) . 1_565
K1 Cl1 K1 98.497(19) 3_757 1_565
Zn1 Cl1 K1 72.249(17) . 4_556
K1 Cl1 K1 89.627(14) 3_757 4_556
K1 Cl1 K1 153.23(2) 1_565 4_556
O1 P1 O3 112.57(8) . .
O1 P1 O2 107.34(8) . .
O3 P1 O2 107.78(8) . .
O1 P1 C1 113.04(9) . .
O3 P1 C1 109.61(9) . .
O2 P1 C1 106.14(9) . .
O1 P1 K1 55.43(6) . 2_756
O3 P1 K1 117.97(6) . 2_756
O2 P1 K1 52.63(6) . 2_756
C1 P1 K1 131.73(7) . 2_756
O1 P1 K1 126.25(6) . .
O3 P1 K1 59.62(6) . .
O2 P1 K1 48.19(6) . .
C1 P1 K1 119.47(7) . .
K1 P1 K1 80.592(12) 2_756 .
O4 P2 O6 115.61(9) . .
O4 P2 O5 109.55(9) . .
O6 P2 O5 108.28(9) . .
O4 P2 C4 107.18(9) . .
O6 P2 C4 110.25(9) . .
O5 P2 C4 105.50(10) . .
P1 O1 Zn1 136.37(9) . .
P1 O1 K1 99.74(7) . 2_756
Zn1 O1 K1 113.62(6) . 2_756
P1 O1 K1 129.39(8) . 4_556
Zn1 O1 K1 78.95(5) . 4_556
K1 O1 K1 91.13(4) 2_756 4_556
P1 O2 K1 106.84(7) . .
P1 O2 K1 101.71(7) . 2_756
K1 O2 K1 108.83(5) . 2_756
P1 O3 K1 95.25(6) . .
P2 O4 Zn1 126.70(9) . .
P2 O6 Zn1 136.63(10) . 4_565
P2 O6 K1 128.61(8) . 1_565
Zn1 O6 K1 86.56(5) 4_565 1_565
C2 C1 P1 115.68(14) . .
C3 C2 C1 111.32(17) 2_646 .
C2 C3 C4 112.01(17) 2_656 .
C3 C4 P2 114.86(14) . .

loop_
_geom_bond_atom_site_label_1
_geom_bond_atom_site_label_2
_geom_bond_distance
_geom_bond_site_symmetry_2
Zn1 O4 1.9208(14) .
Zn1 O6 1.9488(14) 4_566
Zn1 O1 1.9565(15) .
Zn1 Cl1 2.2424(6) .
Zn1 K1 3.4406(5) 4_556
K1 O2 2.7804(16) .
K1 O2 2.8917(16) 2_746
K1 O6 2.9548(15) 1_545
K1 O1 2.9765(15) 2_746
K1 O3 3.0932(15) .
K1 Cl1 3.1605(7) 3_757
K1 Cl1 3.2091(7) 1_545
K1 O1 3.2300(15) 4
K1 Cl1 3.3812(7) 4
K1 Zn1 3.4406(6) 4
K1 P1 3.5627(7) 2_746
K1 P1 3.5705(7) .
Cl1 K1 3.1605(7) 3_757
Cl1 K1 3.2091(7) 1_565
Cl1 K1 3.3812(7) 4_556
P1 O1 1.5181(15) .
P1 O3 1.5228(15) .
P1 O2 1.5752(15) .
P1 C1 1.793(2) .
P1 K1 3.5627(7) 2_756
P2 O4 1.5138(16) .
P2 O6 1.5163(15) .
P2 O5 1.5661(16) .
P2 C4 1.793(2) .
O1 K1 2.9765(15) 2_756
O1 K1 3.2300(15) 4_556
O2 K1 2.8917(16) 2_756
O6 Zn1 1.9488(14) 4_565
O6 K1 2.9548(15) 1_565
C1 C2 1.532(3) .
C2 C3 1.528(3) 2_646
C3 C2 1.528(3) 2_656
C3 C4 1.529(3) .

loop_
_geom_hbond_atom_site_label_D
_geom_hbond_atom_site_label_H
_geom_hbond_atom_site_label_A
_geom_hbond_distance_DH
_geom_hbond_distance_HA
_geom_hbond_distance_DA
_geom_hbond_angle_DHA
_geom_hbond_site_symmetry_A
O2 H1 O3 0.85(4) 1.72(4) 2.558(2) 171(4) 4
O5 H2 O3 0.70(3) 1.89(3) 2.593(2) 175(4) 1_565
